data_1000055
loop_
_publ_author_name
'Zavalij, P'

_chemical_formula_sum 'B6 La'
_chemical_name_systematic 'Lanthanum hexaboride'
_space_group_crystal_system cubic
_space_group_IT_number 221
_space_group_name_Hall '-P 4 2 3'
_space_group_name_H-M_alt 'P m -3 m'
_cell_angle_alpha 90.0
_cell_angle_beta 90.0
_cell_angle_gamma 90.0
_cell_formula_units_Z 1
_cell_length_a 4.157597(17)
_cell_length_b 4.157597
_cell_length_c 4.157597
_cod_original_sg_symbol_H-M 'P m 3 m'
_cod_database_code 1000055

loop_
_space_group_symop_id
_space_group_symop_operation_xyz
1 x,y,z
2 -y,x,z
3 -x,-y,z
4 y,-x,z
5 x,-y,-z
6 y,x,-z
7 -x,y,-z
8 -y,-x,-z
9 z,x,y
10 -x,z,y
11 -z,-x,y
12 x,-z,y
13 z,-x,-y
14 x,z,-y
15 -z,x,-y
16 -x,-z,-y
17 y,z,x
18 y,-z,-x
19 z,y,-x
20 -y,z,-x
21 -z,-y,-x
22 -y,-z,x
23 z,-y,x
24 -z,y,x
25 -x,-y,-z
26 y,-x,-z
27 x,y,-z
28 -y,x,-z
29 -x,y,z
30 -y,-x,z
31 x,-y,z
32 y,x,z
33 -z,-x,-y
34 x,-z,-y
35 z,x,-y
36 -x,z,-y
37 -z,x,y
38 -x,-z,y
39 z,-x,y
40 x,z,y
41 -y,-z,-x
42 -y,z,x
43 -z,-y,x
44 y,-z,x
45 z,y,x
46 y,z,-x
47 -z,y,-x
48 z,-y,-x

loop_
_atom_site_label
_atom_site_fract_x
_atom_site_fract_y
_atom_site_fract_z
_atom_site_occupancy
_atom_site_thermal_displace_type
_atom_site_U_iso_or_equiv
_atom_site_symmetry_multiplicity
La .0 .0 .0 1.0 Uiso .00858(29) 1
B .5 .5 .2021(12) 1.0 Uiso .0090(11) 6
